data_2007085
loop_
_publ_author_name
'Blake, Alexander J.'
'Gilby, Liam M.'
'Gould, Robert O.'
'Lippolis, Vito'
'Parsons, Simon'
'Schr\"oder, Martin'

_publ_section_title
;
 Macrocyclic Thioether Complexes of Palladium with Dibromoiodide Anions
;
_journal_issue 3
_journal_name_full 'Acta Crystallographica Section C'
_journal_page_first 295
_journal_page_last 298
_journal_paper_doi 10.1107/S0108270197014212
_journal_volume 54
_journal_year 1998
_chemical_formula_iupac '[Pd (C6 H12 S3)2] [I Br2]2'
_chemical_formula_moiety 'C12 H24 Pd S6 2+, 2I Br2 -'
_chemical_formula_sum 'C12 H24 Br4 I2 Pd S6'
_chemical_formula_weight 1040.51
_chemical_name_systematic
;
 ?
;
_space_group_IT_number 14
_symmetry_cell_setting monoclinic
_symmetry_space_group_name_Hall '-P 2yn'
_symmetry_space_group_name_H-M 'P 1 21/n 1'
_audit_creation_method SHELXL-97
_cell_angle_alpha 90.00
_cell_angle_beta 109.69(7)
_cell_angle_gamma 90.00
_cell_formula_units_Z 2
_cell_length_a 9.253(8)
_cell_length_b 12.88(2)
_cell_length_c 12.455(10)
_cell_measurement_reflns_used 36
_cell_measurement_temperature 295(2)
_cell_measurement_theta_max 16.0
_cell_measurement_theta_min 15.5
_cell_volume 1398(3)
_computing_cell_refinement DIF4
_computing_data_collection 'DIF4 (Stoe & Cie, 1992a)'
_computing_data_reduction 'REDU4 (Stoe & Cie, 1992b)'
_computing_molecular_graphics 'SHELXTL/PC (Sheldrick, 1995)'
_computing_publication_material 'SHELXL97 (Sheldrick, 1993)'
_computing_structure_refinement 'SHELXL97 (Sheldrick, 1997)'
_computing_structure_solution 'SHELXS86 (Sheldrick, 1990)'
_diffrn_ambient_temperature 295(2)
_diffrn_measured_fraction_theta_full 0.988
_diffrn_measured_fraction_theta_max 0.988
_diffrn_measurement_device_type 'Stoe Stadi-4 four-circle'
_diffrn_measurement_method \w/2\q
_diffrn_radiation_monochromator graphite
_diffrn_radiation_source 'fine-focus sealed tube'
_diffrn_radiation_type MoK\a
_diffrn_radiation_wavelength 0.71073
_diffrn_reflns_av_R_equivalents 0.0191
_diffrn_reflns_av_sigmaI/netI 0.0364
_diffrn_reflns_limit_h_max 10
_diffrn_reflns_limit_h_min -10
_diffrn_reflns_limit_k_max 15
_diffrn_reflns_limit_k_min 0
_diffrn_reflns_limit_l_max 14
_diffrn_reflns_limit_l_min 0
_diffrn_reflns_number 2478
_diffrn_reflns_theta_full 25.00
_diffrn_reflns_theta_max 25.00
_diffrn_reflns_theta_min 2.82
_diffrn_standards_decay_% 'variation +-2'
_diffrn_standards_interval_time 60
_diffrn_standards_number 3
_exptl_absorpt_coefficient_mu 9.039
_exptl_absorpt_correction_T_max 0.062
_exptl_absorpt_correction_T_min 0.010
_exptl_absorpt_correction_type
;
\y scans (North, Phillips & Mathews, 1968), and then
refdelf (Walker & Stuart, 1983)
;
_exptl_crystal_colour 'dark red'
_exptl_crystal_density_diffrn 2.473
_exptl_crystal_density_meas ?
_exptl_crystal_density_method 'not measured'
_exptl_crystal_description block
_exptl_crystal_F_000 968
_exptl_crystal_size_max 0.58
_exptl_crystal_size_mid 0.44
_exptl_crystal_size_min 0.28
_refine_diff_density_max '3.46 (0.30\%A from Br2)'
_refine_diff_density_min '-3.56 (0.89\%A from I1)'
_refine_ls_extinction_method none
_refine_ls_goodness_of_fit_ref 1.065
_refine_ls_hydrogen_treatment 'riding model'
_refine_ls_matrix_type full
_refine_ls_number_parameters 116
_refine_ls_number_reflns 2435
_refine_ls_number_restraints 0
_refine_ls_restrained_S_all 1.065
_refine_ls_R_factor_all 0.1236
_refine_ls_R_factor_gt 0.0935
_refine_ls_shift/su_max 0.001
_refine_ls_shift/su_mean 0.000
_refine_ls_structure_factor_coef Fsqd
_refine_ls_weighting_details 'w = 1/[\s^2^(Fo^2^)+(0.192P)^2^+20.95P] where P=(Fo^2^+2Fc^2^)/3'
_refine_ls_weighting_scheme calc
_refine_ls_wR_factor_ref 0.2882
_reflns_number_gt 1740
_reflns_number_total 2435
_reflns_threshold_expression I>2\s(I)
_cod_data_source_file ha1202.cif
_cod_data_source_block 1
_cod_depositor_comments
;
The following automatic conversions were performed:
'_geom_bond_publ_flag' value 'Yes' changed to 'yes' according to
'/home/saulius/struct/CIF-dictionaries/cif_core.dic' dictionary named
'cif_core.dic' version 2.4.1 from 2010-06-29 (5 times).

Automatic conversion script
Id: cif_fix_enum 1527 2010-12-29 10:47:43Z saulius 

The following automatic conversions were performed:

'_exptl_crystal_density_meas' value 'not measured' was changed to '?'
- the value is perceived as not measured.

Automatic conversion script
Id: cif_fix_values 3008 2015-01-20 13:52:24Z robertas 

The following automatic conversions were performed:

'_refine_ls_weighting_scheme' value 'calc w =
1/[\s^2^(Fo^2^)+(0.192P)^2^+20.95P] where P=(Fo^2^+2Fc^2^)/3' was
changed to 'calc'. New tag '_refine_ls_weighting_details' was
created. The value of the new tag was set to 'w =
1/[\s^2^(Fo^2^)+(0.192P)^2^+20.95P] where P=(Fo^2^+2Fc^2^)/3'.

Automatic conversion script
Id: cif_fix_values 3143 2015-03-26 13:38:13Z robertas 
;
_cod_original_sg_symbol_H-M 'P 21/n'
_cod_database_code 2007085

loop_
_symmetry_equiv_pos_as_xyz
'x, y, z'
'x+1/2, -y+1/2, z+1/2'
'-x, -y, -z'
'-x-1/2, y-1/2, -z-1/2'

loop_
_atom_site_label
_atom_site_fract_x
_atom_site_fract_y
_atom_site_fract_z
_atom_site_U_iso_or_equiv
_atom_site_adp_type
_atom_site_calc_flag
_atom_site_refinement_flags
_atom_site_occupancy
_atom_site_disorder_assembly
_atom_site_disorder_group
_atom_site_type_symbol
Pd -.5000 1.0000 .0000 .0380(6) Uani d S 1 . . Pd
S1 -.6845(6) .8360(4) -.1544(4) .0488(13) Uani d . 1 . . S
C2 -.822(2) .9362(16) -.2246(18) .046(5) Uani d . 1 . . C
H2A -.8954 .9059 -.2926 .055 Uiso calc R 1 . . H
H2B -.8789 .9543 -.1742 .055 Uiso calc R 1 . . H
C3 -.763(2) 1.0372(18) -.2598(17) .052(6) Uani d . 1 . . C
H3A -.8508 1.0795 -.3021 .063 Uiso calc R 1 . . H
H3B -.7072 1.0204 -.3107 .063 Uiso calc R 1 . . H
S4 -.6387(6) 1.1139(4) -.1405(4) .0438(12) Uani d . 1 . . S
C5 -.487(2) 1.1545(14) -.1948(16) .040(4) Uani d . 1 . . C
H5A -.5317 1.1957 -.2632 .048 Uiso calc R 1 . . H
H5B -.4145 1.1982 -.1384 .048 Uiso calc R 1 . . H
C6 -.400(2) 1.0621(17) -.2225(16) .047(5) Uani d . 1 . . C
H6A -.3131 1.0875 -.2411 .056 Uiso calc R 1 . . H
H6B -.4678 1.0255 -.2885 .056 Uiso calc R 1 . . H
S7 -.3342(5) .9729(4) -.1019(4) .0413(11) Uani d . 1 . . S
C8 -.395(3) .8444(16) -.1726(17) .050(5) Uani d . 1 . . C
H8A -.3363 .8327 -.2232 .059 Uiso calc R 1 . . H
H8B -.3634 .7915 -.1138 .059 Uiso calc R 1 . . H
C9 -.556(3) .827(2) -.238(2) .059(6) Uani d . 1 . . C
H9A -.5664 .7580 -.2722 .071 Uiso calc R 1 . . H
H9B -.5880 .8768 -.2997 .071 Uiso calc R 1 . . H
I1 .18218(15) .61898(12) .03933(11) .0504(6) Uani d . 1 . . I
Br1 .3212(2) .42217(17) .05488(18) .0491(6) Uani d . 1 . . Br
Br2 .0353(2) .81623(16) .01655(17) .0434(6) Uani d . 1 . . Br

loop_
_atom_site_aniso_label
_atom_site_aniso_U_11
_atom_site_aniso_U_22
_atom_site_aniso_U_33
_atom_site_aniso_U_12
_atom_site_aniso_U_13
_atom_site_aniso_U_23
Pd .0371(11) .0412(12) .0336(10) .0064(9) .0092(8) .0028(9)
S1 .052(3) .047(3) .047(3) -.009(2) .016(2) .001(2)
C2 .031(10) .045(11) .055(12) -.008(9) .005(8) .006(10)
C3 .030(9) .074(15) .037(9) -.003(10) -.008(7) .019(10)
S4 .042(3) .042(3) .043(2) .008(2) .008(2) .004(2)
C5 .032(9) .035(10) .044(10) .007(8) .000(8) .006(9)
C6 .038(10) .060(13) .039(10) .004(10) .010(8) .013(10)
S7 .036(2) .045(3) .043(2) .000(2) .0130(19) .001(2)
C8 .072(14) .036(10) .037(10) .015(10) .014(9) .007(9)
C9 .057(13) .058(14) .053(12) -.002(11) .007(10) .003(11)
I1 .0477(9) .0606(10) .0420(8) -.0136(6) .0142(6) .0006(6)
Br1 .0412(11) .0457(12) .0529(12) -.0016(9) .0061(9) .0074(9)
Br2 .0333(10) .0460(11) .0535(11) -.0054(8) .0179(8) .0072(9)

loop_
_atom_type_symbol
_atom_type_description
_atom_type_scat_dispersion_real
_atom_type_scat_dispersion_imag
_atom_type_scat_source
C C 0.0033 0.0016 'International Tables Vol C Tables 4.2.6.8 and 6.1.1.4'
H H 0.0000 0.0000 'International Tables Vol C Tables 4.2.6.8 and 6.1.1.4'
Br Br -0.2901 2.4595 'International Tables Vol C Tables 4.2.6.8 and 6.1.1.4'
I I -0.4742 1.8119 'International Tables Vol C Tables 4.2.6.8 and 6.1.1.4'
Pd Pd -0.9988 1.0072 'International Tables Vol C Tables 4.2.6.8 and 6.1.1.4'
S S 0.1246 0.1234 'International Tables Vol C Tables 4.2.6.8 and 6.1.1.4'

loop_
_geom_angle_atom_site_label_1
_geom_angle_atom_site_label_2
_geom_angle_atom_site_label_3
_geom_angle_site_symmetry_1
_geom_angle_site_symmetry_3
_geom_angle
_geom_angle_publ_flag
S4 Pd S4 . 3_475 180.0 ?
S4 Pd S7 . 3_475 91.05(19) ?
S4 Pd S7 3_475 3_475 88.95(19) ?
S1 Pd S4 . . 84.8(2) ?
S1 Pd S7 . . 83.2(2) ?
S4 Pd S7 . . 88.95(19) ?
S4 Pd S7 3_475 . 91.05(19) ?
S7 Pd S7 3_475 . 180.0 ?
C2 S1 C9 . . 105.0(11) ?
C3 C2 S1 . . 118.7(14) ?
C2 C3 S4 . . 114.5(14) ?
C5 S4 C3 . . 102.0(10) ?
C5 S4 Pd . . 99.3(6) ?
C3 S4 Pd . . 108.0(7) ?
C6 C5 S4 . . 112.6(13) ?
C5 C6 S7 . . 111.0(13) ?
C6 S7 C8 . . 101.9(10) ?
C6 S7 Pd . . 104.7(7) ?
C8 S7 Pd . . 104.0(8) ?
C9 C8 S7 . . 119.4(16) ?
C8 C9 S1 . . 114.2(17) ?
Br1 I1 Br2 . . 178.18(7) yes

loop_
_geom_bond_atom_site_label_1
_geom_bond_atom_site_label_2
_geom_bond_site_symmetry_2
_geom_bond_distance
_geom_bond_publ_flag
Pd S1 . 2.997(6) yes
Pd S4 . 2.313(5) yes
Pd S7 . 2.323(5) yes
Pd S4 3_475 2.313(5) ?
Pd S7 3_475 2.323(5) ?
S1 C2 . 1.82(2) ?
S1 C9 . 1.83(3) ?
C2 C3 . 1.53(3) ?
C3 S4 . 1.83(2) ?
S4 C5 . 1.83(2) ?
C5 C6 . 1.54(3) ?
C6 S7 . 1.825(19) ?
S7 C8 . 1.87(2) ?
C8 C9 . 1.46(3) ?
I1 Br1 . 2.819(4) yes
I1 Br2 . 2.850(4) yes

loop_
_geom_torsion_atom_site_label_1
_geom_torsion_atom_site_label_2
_geom_torsion_atom_site_label_3
_geom_torsion_atom_site_label_4
_geom_torsion
S1 C2 C3 S4 -64(2)
C2 C3 S4 C5 137.4(16)
C3 S4 C5 C6 -60.4(15)
S4 C5 C6 S7 -51.6(16)
C5 C6 S7 C8 132.9(15)
C6 S7 C8 C9 -57(2)
S7 C8 C9 S1 -61(2)
C8 C9 S1 C2 122.4(17)
C9 S1 C2 C3 -45.5(19)
